data_4000461
_journal_name_full 'Chemistry of Materials'
_journal_paper_doi 10.1021/cm048640e
_journal_year 2004
_chemical_formula_sum 'C5 H4 N S'
_chemical_formula_weight 110.15
_space_group_IT_number 20
_symmetry_cell_setting orthorhombic
_symmetry_space_group_name_Hall 'C 2c 2'
_symmetry_space_group_name_H-M 'C 2 2 21'
_atom_sites_solution_hydrogens geom
_atom_sites_solution_primary direct
_atom_sites_solution_secondary difmap
_cell_angle_alpha 90.00
_cell_angle_beta 90.00
_cell_angle_gamma 90.00
_cell_formula_units_Z 8
_cell_length_a 6.5200(13)
_cell_length_b 8.6630(17)
_cell_length_c 17.359(4)
_cell_measurement_temperature 120(2)
_cell_volume 980.5(3)
_diffrn_ambient_temperature 120(2)
_diffrn_radiation_monochromator graphite
_diffrn_radiation_source 'fine-focus sealed tube'
_diffrn_radiation_type MoK\a
_diffrn_radiation_wavelength 0.71073
_diffrn_reflns_av_R_equivalents 0.0000
_diffrn_reflns_av_sigmaI/netI 0.0253
_diffrn_reflns_limit_h_max 8
_diffrn_reflns_limit_h_min 0
_diffrn_reflns_limit_k_max 11
_diffrn_reflns_limit_k_min 0
_diffrn_reflns_limit_l_max 22
_diffrn_reflns_limit_l_min 0
_diffrn_reflns_number 690
_diffrn_reflns_theta_max 27.86
_diffrn_reflns_theta_min 3.91
_exptl_absorpt_coefficient_mu 0.499
_exptl_crystal_density_diffrn 1.492
_exptl_crystal_density_method 'not measured'
_exptl_crystal_F_000 456
_refine_ls_abs_structure_details 'Flack H D (1983), Acta Cryst. A39, 876-881'
_refine_ls_abs_structure_Flack -0.10(14)
_refine_ls_extinction_coef ?
_refine_ls_extinction_method none
_refine_ls_goodness_of_fit_ref 1.022
_refine_ls_hydrogen_treatment mixed
_refine_ls_matrix_type full
_refine_ls_number_parameters 80
_refine_ls_number_reflns 690
_refine_ls_number_restraints 0
_refine_ls_restrained_S_all 1.022
_refine_ls_R_factor_all 0.0327
_refine_ls_R_factor_gt 0.0272
_refine_ls_shift/su_max 0.032
_refine_ls_shift/su_mean 0.003
_refine_ls_structure_factor_coef Fsqd
_refine_ls_weighting_details 'calc w=1/[\s^2^(Fo^2^)+(0.0394P)^2^+0.6745P] where P=(Fo^2^+2Fc^2^)/3'
_refine_ls_weighting_scheme calc
_refine_ls_wR_factor_gt 0.0637
_refine_ls_wR_factor_ref 0.0657
_reflns_number_gt 633
_reflns_number_total 690
_reflns_threshold_expression >2sigma(I)
_cod_original_sg_symbol_H-M 'P ?'
_cod_database_code 4000461

loop_
_symmetry_equiv_pos_as_xyz
'x, y, z'
'-x, -y, z+1/2'
'-x, y, -z+1/2'
'x, -y, -z'
'x+1/2, y+1/2, z'
'-x+1/2, -y+1/2, z+1/2'
'-x+1/2, y+1/2, -z+1/2'
'x+1/2, -y+1/2, -z'

loop_
_atom_site_label
_atom_site_type_symbol
_atom_site_fract_x
_atom_site_fract_y
_atom_site_fract_z
_atom_site_U_iso_or_equiv
_atom_site_adp_type
_atom_site_occupancy
_atom_site_symmetry_multiplicity
_atom_site_calc_flag
_atom_site_refinement_flags
_atom_site_disorder_assembly
_atom_site_disorder_group
S1 S 0.85051(9) 0.70187(6) 0.76706(3) 0.02082(16) Uani 1 1 d . . .
C2 C 0.8360(4) 0.5537(2) 0.83804(12) 0.0195(4) Uani 1 1 d . . .
C3 C 0.6424(4) 0.5107(3) 0.86217(14) 0.0237(5) Uani 1 1 d . . .
H3 H 0.518(5) 0.550(3) 0.842(2) 0.051(11) Uiso 1 1 d . . .
C4 C 0.6248(4) 0.3965(3) 0.91806(14) 0.0264(5) Uani 1 1 d . . .
H4 H 0.486(5) 0.365(3) 0.9348(17) 0.024(7) Uiso 1 1 d . . .
N5 N 0.7847(3) 0.3250(2) 0.95046(12) 0.0262(5) Uani 1 1 d . . .
C6 C 0.9712(4) 0.3693(3) 0.92669(16) 0.0260(5) Uani 1 1 d . . .
H6 H 1.085(5) 0.325(3) 0.9517(18) 0.037(8) Uiso 1 1 d . . .
C7 C 1.0055(4) 0.4825(3) 0.87111(16) 0.0243(5) Uani 1 1 d . . .
H7 H 1.136(5) 0.512(3) 0.8576(15) 0.021(7) Uiso 1 1 d . . .

loop_
_atom_site_aniso_label
_atom_site_aniso_U_11
_atom_site_aniso_U_22
_atom_site_aniso_U_33
_atom_site_aniso_U_23
_atom_site_aniso_U_13
_atom_site_aniso_U_12
S1 0.0200(3) 0.0208(2) 0.0217(3) 0.0007(2) 0.0012(2) 0.0025(2)
C2 0.0231(11) 0.0183(9) 0.0172(9) -0.0032(8) 0.0004(9) 0.0004(10)
C3 0.0191(10) 0.0281(11) 0.0238(11) -0.0013(9) -0.0004(10) -0.0013(12)
C4 0.0245(12) 0.0288(11) 0.0258(12) -0.0006(9) 0.0009(10) -0.0060(11)
N5 0.0282(10) 0.0251(11) 0.0253(10) 0.0006(8) 0.0018(9) -0.0049(8)
C6 0.0244(13) 0.0255(11) 0.0282(14) 0.0036(11) -0.0006(10) 0.0034(10)
C7 0.0208(10) 0.0237(11) 0.0285(14) 0.0026(11) 0.0020(9) 0.0010(10)
